data_7104304
loop_
_publ_author_name
'Horeglad, Pawel'
'Nocton, Gr\'egory'
'Filinchuk, Yaroslav'
'P\'ecaut, Jacques'
'Mazzanti, Marinella'

_publ_section_title
;
 Pentavalent uranyl stabilized by a dianionic bulky tetradentate
 ligand.
;
_journal_issue 14
_journal_name_full 'Chemical communications (Cambridge, England)'
_journal_page_first 1843
_journal_page_last 1845
_journal_paper_doi 10.1039/b821398d
_journal_volume 34
_journal_year 2009
_chemical_formula_sum 'C40.5 H62.5 K N3 O4 U'
_chemical_formula_weight 932.57
_chemical_name_systematic
;
?
;
_space_group_IT_number 14
_symmetry_cell_setting monoclinic
_symmetry_Int_Tables_number 14
_symmetry_space_group_name_Hall '-P 2ybc'
_symmetry_space_group_name_H-M 'P 1 21/c 1'
_atom_sites_solution_hydrogens geom
_atom_sites_solution_primary direct
_atom_sites_solution_secondary difmap
_audit_creation_method SHELXL-97
_cell_angle_alpha 90.00
_cell_angle_beta 102.368(2)
_cell_angle_gamma 90.00
_cell_formula_units_Z 4
_cell_length_a 11.7846(3)
_cell_length_b 30.2442(5)
_cell_length_c 13.0298(3)
_cell_measurement_temperature 100(1)
_cell_volume 4536.26(17)
_computing_cell_refinement 'CrysAlis (Oxford Diffraction, 2006)'
_computing_data_collection 'MAR345 control software (MAR, 2002)'
_computing_data_reduction 'CrysAlis (Oxford Diffraction, 2006)'
_computing_structure_refinement 'SHELXH-97 (Sheldrick, 1997)'
_computing_structure_solution 'SHELXS-97 (Sheldrick, 1990)'
_diffrn_ambient_temperature 100(1)
_diffrn_detector_area_resol_mean 6.67
_diffrn_measured_fraction_theta_full 0.839
_diffrn_measured_fraction_theta_max 0.839
_diffrn_measurement_device_type 'MAR345 Image plate'
_diffrn_measurement_method \f-scan
_diffrn_radiation_monochromator 'Si (111)'
_diffrn_radiation_source 'Beamline BM1A, SNBL-ESRF, Grenoble, France'
_diffrn_radiation_type synchrotron
_diffrn_radiation_wavelength 0.69408
_diffrn_reflns_av_R_equivalents 0.0446
_diffrn_reflns_av_sigmaI/netI 0.0293
_diffrn_reflns_limit_h_max 11
_diffrn_reflns_limit_h_min -11
_diffrn_reflns_limit_k_max 29
_diffrn_reflns_limit_k_min -29
_diffrn_reflns_limit_l_max 12
_diffrn_reflns_limit_l_min -11
_diffrn_reflns_number 12949
_diffrn_reflns_theta_full 20.00
_diffrn_reflns_theta_max 20.00
_diffrn_reflns_theta_min 1.73
_diffrn_standards_interval_count 0
_diffrn_standards_interval_time 0
_diffrn_standards_number 0
_exptl_absorpt_coefficient_mu 3.707
_exptl_absorpt_correction_type multi-scan
_exptl_absorpt_process_details 'ABSPACK (Oxford Diffraction, 2006)'
_exptl_crystal_colour pink
_exptl_crystal_density_diffrn 1.365
_exptl_crystal_density_method 'not measured'
_exptl_crystal_description needle
_exptl_crystal_F_000 1878
_exptl_crystal_size_max 0.3
_exptl_crystal_size_mid 0.04
_exptl_crystal_size_min 0.03
_refine_diff_density_max 1.783
_refine_diff_density_min -0.962
_refine_diff_density_rms 0.176
_refine_ls_extinction_method none
_refine_ls_goodness_of_fit_ref 1.218
_refine_ls_hydrogen_treatment constr
_refine_ls_matrix_type full
_refine_ls_number_parameters 459
_refine_ls_number_reflns 3824
_refine_ls_number_restraints 432
_refine_ls_restrained_S_all 1.157
_refine_ls_R_factor_all 0.0791
_refine_ls_R_factor_gt 0.0641
_refine_ls_shift/su_max 0.003
_refine_ls_shift/su_mean 0.000
_refine_ls_structure_factor_coef Fsqd
_refine_ls_weighting_details 'calc w=1/[\s^2^(Fo^2^)+(0.0478P)^2^+152.0692P] where P=(Fo^2^+2Fc^2^)/3'
_refine_ls_weighting_scheme calc
_refine_ls_wR_factor_gt 0.1726
_refine_ls_wR_factor_ref 0.1846
_reflns_number_gt 3242
_reflns_number_total 3824
_reflns_threshold_expression >2sigma(I)
_cod_data_source_file b821398d.txt
_cod_data_source_block 2
_cod_depositor_comments
;
The following automatic conversions were performed:
'_symmetry_cell_setting' value 'Monoclinic' changed to 'monoclinic'
according to '/home/saulius/struct/CIF-dictionaries/cif_core.dic'
dictionary named 'cif_core.dic' version 2.4.1 from 2010-06-29.

Automatic conversion script
Id: cif_fix_enum 1527 2010-12-29 10:47:43Z saulius 
;
_cod_original_sg_symbol_H-M P2(1)/c
_cod_original_formula_sum 'C40.50 H62.50 K N3 O4 U'
_cod_database_code 7104304

loop_
_symmetry_equiv_pos_as_xyz
'x, y, z'
'-x, y+1/2, -z+1/2'
'-x, -y, -z'
'x, -y-1/2, z-1/2'

loop_
_atom_site_label
_atom_site_type_symbol
_atom_site_fract_x
_atom_site_fract_y
_atom_site_fract_z
_atom_site_U_iso_or_equiv
_atom_site_adp_type
_atom_site_occupancy
_atom_site_symmetry_multiplicity
_atom_site_calc_flag
_atom_site_refinement_flags
_atom_site_disorder_assembly
_atom_site_disorder_group
U U 0.69590(7) 0.22944(2) 0.05550(6) 0.0345(3) Uani 1 1 d U . .
K K 0.6254(5) 0.19851(13) 0.3130(4) 0.0509(13) Uani 1 1 d U . .
O1U O 0.7596(10) 0.2345(3) 0.1951(9) 0.034(3) Uani 1 1 d U . .
O2U O 0.6343(11) 0.2237(3) -0.0852(9) 0.035(3) Uani 1 1 d U . .
O1 O 0.7414(12) 0.3012(4) 0.0152(11) 0.049(3) Uani 1 1 d U . .
O2 O 0.5708(10) 0.1763(3) 0.1079(10) 0.037(3) Uani 1 1 d U . .
N1 N 0.9151(14) 0.2336(5) 0.0215(14) 0.044(3) Uani 1 1 d U . .
N2 N 0.7922(13) 0.1486(4) 0.0625(13) 0.038(3) Uani 1 1 d U . .
N3 N 0.5122(15) 0.2736(5) 0.0795(13) 0.044(3) Uani 1 1 d U . .
C1 C 0.923(2) 0.2631(6) -0.0700(18) 0.052(4) Uani 1 1 d U . .
H1A H 0.8605 0.2550 -0.1308 0.063 Uiso 1 1 calc R . .
H1B H 0.9983 0.2578 -0.0901 0.063 Uiso 1 1 calc R . .
C2 C 0.912(2) 0.3129(6) -0.0459(18) 0.054(5) Uani 1 1 d U . .
C3 C 0.996(2) 0.3411(7) -0.0722(16) 0.057(5) Uani 1 1 d U . .
H3 H 1.0576 0.3289 -0.0994 0.068 Uiso 1 1 calc R . .
C4 C 0.991(2) 0.3863(7) -0.0594(17) 0.062(5) Uani 1 1 d U . .
C5 C 0.902(2) 0.4019(7) -0.0170(18) 0.063(5) Uani 1 1 d U . .
H5 H 0.9022 0.4328 -0.0038 0.075 Uiso 1 1 calc R . .
C6 C 0.810(2) 0.3768(6) 0.0095(17) 0.055(4) Uani 1 1 d U . .
C7 C 0.8172(18) 0.3286(6) -0.0048(16) 0.044(4) Uani 1 1 d U . .
C8 C 1.084(2) 0.4182(8) -0.0850(19) 0.073(5) Uani 1 1 d U . .
C9 C 1.024(3) 0.4550(8) -0.157(2) 0.101(9) Uani 1 1 d U . .
H9A H 0.9744 0.4723 -0.1210 0.151 Uiso 1 1 calc R . .
H9B H 0.9767 0.4420 -0.2212 0.151 Uiso 1 1 calc R . .
H9C H 1.0831 0.4744 -0.1763 0.151 Uiso 1 1 calc R . .
C10 C 1.152(2) 0.4393(8) 0.017(2) 0.085(8) Uani 1 1 d U . .
H10A H 1.2106 0.4595 0.0015 0.128 Uiso 1 1 calc R . .
H10B H 1.1895 0.4160 0.0651 0.128 Uiso 1 1 calc R . .
H10C H 1.0979 0.4558 0.0511 0.128 Uiso 1 1 calc R . .
C11 C 1.173(3) 0.3934(8) -0.136(3) 0.111(9) Uani 1 1 d U . .
H11A H 1.1324 0.3785 -0.2006 0.166 Uiso 1 1 calc R . .
H11B H 1.2147 0.3714 -0.0871 0.166 Uiso 1 1 calc R . .
H11C H 1.2289 0.4147 -0.1539 0.166 Uiso 1 1 calc R . .
C12 C 0.710(2) 0.3949(6) 0.0573(18) 0.057(4) Uani 1 1 d U . .
C13 C 0.723(2) 0.3764(7) 0.1682(18) 0.070(7) Uani 1 1 d U . .
H13A H 0.7945 0.3874 0.2129 0.105 Uiso 1 1 calc R . .
H13B H 0.7250 0.3440 0.1657 0.105 Uiso 1 1 calc R . .
H13C H 0.6561 0.3858 0.1970 0.105 Uiso 1 1 calc R . .
C14 C 0.598(2) 0.3861(6) -0.0155(19) 0.063(5) Uani 1 1 d U . .
H14A H 0.5887 0.3541 -0.0269 0.095 Uiso 1 1 calc R . .
H14B H 0.5969 0.4008 -0.0827 0.095 Uiso 1 1 calc R . .
H14C H 0.5346 0.3974 0.0148 0.095 Uiso 1 1 calc R . .
C15 C 0.723(2) 0.4475(6) 0.068(2) 0.077(7) Uani 1 1 d U . .
H15A H 0.6612 0.4594 0.0994 0.115 Uiso 1 1 calc R . .
H15B H 0.7180 0.4605 -0.0017 0.115 Uiso 1 1 calc R . .
H15C H 0.7989 0.4547 0.1130 0.115 Uiso 1 1 calc R . .
C16 C 0.7794(17) 0.1243(6) 0.1591(16) 0.044(4) Uani 1 1 d U . .
H16A H 0.8001 0.1444 0.2201 0.052 Uiso 1 1 calc R . .
H16B H 0.8348 0.0993 0.1709 0.052 Uiso 1 1 calc R . .
C17 C 0.6575(18) 0.1066(5) 0.1534(15) 0.039(4) Uani 1 1 d U . .
C18 C 0.6462(19) 0.0601(6) 0.1764(16) 0.047(5) Uani 1 1 d U . .
H18 H 0.7137 0.0421 0.1936 0.056 Uiso 1 1 calc R . .
C19 C 0.537(2) 0.0415(6) 0.1735(17) 0.049(5) Uani 1 1 d U . .
C20 C 0.4429(19) 0.0694(6) 0.1459(17) 0.051(5) Uani 1 1 d U . .
H20 H 0.3684 0.0569 0.1434 0.061 Uiso 1 1 calc R . .
C21 C 0.4464(19) 0.1144(6) 0.1210(18) 0.050(5) Uani 1 1 d U . .
C22 C 0.5562(17) 0.1326(5) 0.1267(15) 0.036(4) Uani 1 1 d U . .
C23 C 0.527(2) -0.0070(6) 0.202(2) 0.066(5) Uani 1 1 d U . .
C24 C 0.408(3) -0.0245(7) 0.163(2) 0.112(10) Uani 1 1 d U . .
H24A H 0.4067 -0.0561 0.1786 0.168 Uiso 1 1 calc R . .
H24B H 0.3860 -0.0201 0.0864 0.168 Uiso 1 1 calc R . .
H24C H 0.3536 -0.0088 0.1966 0.168 Uiso 1 1 calc R . .
C25 C 0.604(4) -0.0350(8) 0.149(4) 0.178(14) Uani 1 1 d U . .
H25A H 0.6845 -0.0333 0.1882 0.267 Uiso 1 1 calc R . .
H25B H 0.5992 -0.0241 0.0770 0.267 Uiso 1 1 calc R . .
H25C H 0.5776 -0.0658 0.1457 0.267 Uiso 1 1 calc R . .
C26 C 0.563(3) -0.0128(8) 0.318(2) 0.107(10) Uani 1 1 d U . .
H26A H 0.5561 -0.0441 0.3354 0.161 Uiso 1 1 calc R . .
H26B H 0.5117 0.0049 0.3521 0.161 Uiso 1 1 calc R . .
H26C H 0.6431 -0.0031 0.3419 0.161 Uiso 1 1 calc R . .
C27 C 0.339(2) 0.1410(7) 0.084(2) 0.064(5) Uani 1 1 d U . .
C28 C 0.228(2) 0.1136(7) 0.081(3) 0.091(8) Uani 1 1 d U . .
H28A H 0.2304 0.0870 0.0385 0.137 Uiso 1 1 calc R . .
H28B H 0.1598 0.1313 0.0495 0.137 Uiso 1 1 calc R . .
H28C H 0.2235 0.1051 0.1525 0.137 Uiso 1 1 calc R . .
C29 C 0.339(2) 0.1798(6) 0.163(2) 0.071(6) Uani 1 1 d U . .
H29A H 0.3518 0.1681 0.2348 0.107 Uiso 1 1 calc R . .
H29B H 0.2641 0.1951 0.1460 0.107 Uiso 1 1 calc R . .
H29C H 0.4014 0.2006 0.1578 0.107 Uiso 1 1 calc R . .
C30 C 0.333(2) 0.1591(7) -0.025(2) 0.077(7) Uani 1 1 d U . .
H30A H 0.4046 0.1757 -0.0264 0.116 Uiso 1 1 calc R . .
H30B H 0.2661 0.1789 -0.0448 0.116 Uiso 1 1 calc R . .
H30C H 0.3256 0.1346 -0.0754 0.116 Uiso 1 1 calc R . .
C31 C 0.9447(18) 0.1894(6) -0.0054(17) 0.046(4) Uani 1 1 d U . .
H31A H 1.0280 0.1886 -0.0080 0.055 Uiso 1 1 calc R . .
H31B H 0.8992 0.1820 -0.0764 0.055 Uiso 1 1 calc R . .
C32 C 0.9217(17) 0.1548(6) 0.0715(18) 0.050(5) Uani 1 1 d U . .
H32A H 0.9570 0.1264 0.0572 0.060 Uiso 1 1 calc R . .
H32B H 0.9582 0.1640 0.1440 0.060 Uiso 1 1 calc R . .
C33 C 0.9976(19) 0.2499(7) 0.1208(18) 0.058(5) Uani 1 1 d U . .
H33A H 1.0773 0.2500 0.1099 0.087 Uiso 1 1 calc R . .
H33B H 0.9927 0.2303 0.1796 0.087 Uiso 1 1 calc R . .
H33C H 0.9758 0.2800 0.1369 0.087 Uiso 1 1 calc R . .
C34 C 0.7413(17) 0.1245(6) -0.0357(15) 0.039(4) Uani 1 1 d U . .
H34A H 0.7783 0.0954 -0.0348 0.058 Uiso 1 1 calc R . .
H34B H 0.7543 0.1414 -0.0962 0.058 Uiso 1 1 calc R . .
H34C H 0.6577 0.1207 -0.0409 0.058 Uiso 1 1 calc R . .
C41 C 0.503(2) 0.2930(6) 0.1739(17) 0.047(4) Uani 1 1 d U . .
H41 H 0.5686 0.2920 0.2309 0.056 Uiso 1 1 calc R . .
C42 C 0.404(2) 0.3136(7) 0.189(2) 0.067(6) Uani 1 1 d U . .
H42 H 0.4043 0.3292 0.2521 0.080 Uiso 1 1 calc R . .
C43 C 0.303(2) 0.3114(7) 0.109(2) 0.074(6) Uani 1 1 d U . .
H43 H 0.2336 0.3244 0.1197 0.089 Uiso 1 1 calc R . .
C44 C 0.304(2) 0.2910(7) 0.017(2) 0.075(6) Uani 1 1 d U . .
H44 H 0.2364 0.2885 -0.0375 0.089 Uiso 1 1 calc R . .
C45 C 0.4145(19) 0.2731(7) 0.0059(19) 0.056(5) Uani 1 1 d U . .
H45 H 0.4177 0.2597 -0.0595 0.067 Uiso 1 1 calc R . .
C51 C 0.036(4) 0.0054(14) 0.965(3) 0.070(14) Uiso 0.50 1 d PDU . .
H51A H 0.1118 0.0166 1.0055 0.084 Uiso 0.50 1 calc PR . .
H51B H 0.0515 -0.0213 0.9262 0.084 Uiso 0.50 1 calc PR . .
C52 C -0.021(3) 0.0403(14) 0.889(4) 0.076(14) Uiso 0.50 1 d PDU . .
H52A H -0.0444 0.0659 0.9272 0.092 Uiso 0.50 1 calc PR . .
H52B H -0.0917 0.0282 0.8419 0.092 Uiso 0.50 1 calc PR . .
C53 C 0.066(6) 0.054(2) 0.826(5) 0.16(3) Uiso 0.50 1 d PDU . .
H53A H 0.1448 0.0468 0.8646 0.242 Uiso 0.50 1 calc PR . .
H53B H 0.0611 0.0864 0.8142 0.242 Uiso 0.50 1 calc PR . .
H53C H 0.0503 0.0390 0.7580 0.242 Uiso 0.50 1 calc PR . .

loop_
_atom_site_aniso_label
_atom_site_aniso_U_11
_atom_site_aniso_U_22
_atom_site_aniso_U_33
_atom_site_aniso_U_23
_atom_site_aniso_U_13
_atom_site_aniso_U_12
U 0.0439(6) 0.0217(4) 0.0394(6) 0.0015(3) 0.0123(4) -0.0045(3)
K 0.079(4) 0.034(2) 0.044(3) -0.0023(19) 0.024(3) -0.008(2)
O1U 0.037(7) 0.032(6) 0.033(6) -0.001(4) 0.004(5) -0.007(5)
O2U 0.054(8) 0.020(6) 0.034(5) 0.001(4) 0.020(5) -0.013(5)
O1 0.049(8) 0.027(5) 0.069(9) 0.004(5) 0.009(7) -0.010(5)
O2 0.036(7) 0.025(5) 0.050(7) 0.008(5) 0.010(6) -0.004(4)
N1 0.040(6) 0.033(6) 0.065(9) 0.000(6) 0.022(6) -0.007(5)
N2 0.036(7) 0.029(6) 0.053(9) -0.003(5) 0.015(7) -0.004(5)
N3 0.048(6) 0.035(7) 0.049(9) 0.004(7) 0.012(6) 0.004(6)
C1 0.051(12) 0.037(6) 0.073(11) 0.009(7) 0.020(9) -0.001(7)
C2 0.062(12) 0.036(6) 0.067(13) 0.009(8) 0.019(10) -0.011(7)
C3 0.081(14) 0.052(7) 0.047(13) -0.002(10) 0.038(11) -0.023(9)
C4 0.097(13) 0.051(8) 0.043(13) 0.000(8) 0.029(10) -0.039(9)
C5 0.091(15) 0.036(9) 0.064(14) -0.011(10) 0.024(11) -0.031(8)
C6 0.085(11) 0.034(6) 0.051(12) -0.008(8) 0.027(9) -0.019(7)
C7 0.050(11) 0.029(6) 0.053(12) -0.001(8) 0.007(9) -0.011(6)
C8 0.102(16) 0.069(11) 0.049(13) 0.010(8) 0.020(10) -0.048(9)
C9 0.13(2) 0.087(16) 0.076(18) 0.037(13) 0.005(15) -0.056(13)
C10 0.08(2) 0.091(18) 0.075(15) 0.002(11) 0.001(12) -0.046(13)
C11 0.15(2) 0.074(16) 0.14(2) -0.005(14) 0.09(2) -0.065(13)
C12 0.097(12) 0.028(8) 0.055(11) -0.010(8) 0.033(9) -0.013(9)
C13 0.12(2) 0.044(11) 0.059(11) -0.009(9) 0.043(11) -0.026(13)
C14 0.091(12) 0.019(9) 0.083(14) -0.004(9) 0.027(11) 0.001(9)
C15 0.13(2) 0.029(8) 0.084(18) -0.014(9) 0.042(16) -0.018(10)
C16 0.051(8) 0.027(8) 0.048(9) 0.005(7) 0.000(9) -0.003(7)
C17 0.048(8) 0.026(7) 0.044(12) 0.003(7) 0.014(9) 0.000(6)
C18 0.059(10) 0.025(7) 0.057(13) 0.004(8) 0.014(11) 0.003(6)
C19 0.064(11) 0.025(7) 0.061(12) 0.000(7) 0.019(11) -0.008(5)
C20 0.060(11) 0.032(7) 0.075(15) 0.006(9) 0.044(12) -0.006(6)
C21 0.053(8) 0.027(7) 0.083(13) 0.008(8) 0.042(10) -0.002(5)
C22 0.049(7) 0.022(6) 0.042(10) 0.007(6) 0.022(9) 0.000(5)
C23 0.091(15) 0.031(8) 0.081(12) 0.014(9) 0.031(12) -0.008(7)
C24 0.145(18) 0.026(12) 0.13(2) 0.031(14) -0.042(17) -0.046(12)
C25 0.28(3) 0.029(12) 0.28(3) -0.01(2) 0.18(3) 0.011(19)
C26 0.15(3) 0.053(15) 0.093(13) 0.035(11) -0.021(15) -0.040(16)
C27 0.052(9) 0.043(9) 0.101(14) 0.010(8) 0.027(13) -0.002(7)
C28 0.059(10) 0.049(13) 0.17(3) 0.011(13) 0.039(16) -0.004(9)
C29 0.068(17) 0.038(11) 0.117(16) 0.009(10) 0.043(15) 0.013(9)
C30 0.080(19) 0.048(14) 0.094(13) 0.013(10) 0.000(13) -0.014(12)
C31 0.034(10) 0.035(7) 0.071(13) 0.002(6) 0.017(9) -0.006(7)
C32 0.035(8) 0.039(8) 0.072(14) 0.011(8) 0.007(9) 0.005(7)
C33 0.053(9) 0.046(11) 0.071(12) 0.001(9) 0.002(11) -0.008(10)
C34 0.043(12) 0.034(9) 0.052(10) -0.011(8) 0.040(9) -0.012(8)
C41 0.065(11) 0.033(10) 0.047(10) 0.006(8) 0.023(9) 0.006(9)
C42 0.076(14) 0.049(12) 0.078(14) -0.008(11) 0.023(9) 0.014(11)
C43 0.065(12) 0.043(12) 0.113(17) -0.012(11) 0.017(10) 0.015(11)
C44 0.059(10) 0.056(13) 0.099(15) -0.012(11) -0.004(12) 0.023(11)
C45 0.047(9) 0.052(12) 0.066(12) 0.000(10) 0.005(8) -0.002(9)

loop_
_atom_type_symbol
_atom_type_description
_atom_type_scat_dispersion_real
_atom_type_scat_dispersion_imag
_atom_type_scat_source
C C 0.0033 0.0016 'International Tables Vol C Tables 4.2.6.8 and 6.1.1.4'
H H 0.0000 0.0000 'International Tables Vol C Tables 4.2.6.8 and 6.1.1.4'
N N 0.0061 0.0033 'International Tables Vol C Tables 4.2.6.8 and 6.1.1.4'
O O 0.0106 0.0060 'International Tables Vol C Tables 4.2.6.8 and 6.1.1.4'
K K 0.2009 0.2494 'International Tables Vol C Tables 4.2.6.8 and 6.1.1.4'
U U -9.6767 9.6646 'International Tables Vol C Tables 4.2.6.8 and 6.1.1.4'

loop_
_geom_angle_atom_site_label_1
_geom_angle_atom_site_label_2
_geom_angle_atom_site_label_3
_geom_angle
_geom_angle_site_symmetry_1
_geom_angle_site_symmetry_3
_geom_angle_publ_flag
O1U U O2U 178.9(6) . . ?
O1U U O1 94.7(5) . . ?
O2U U O1 85.6(5) . . ?
O1U U O2 85.3(5) . . ?
O2U U O2 94.9(4) . . ?
O1 U O2 152.1(4) . . ?
O1U U N3 90.7(5) . . ?
O2U U N3 90.4(5) . . ?
O1 U N3 77.7(5) . . ?
O2 U N3 74.4(4) . . ?
O1U U N2 87.8(5) . . ?
O2U U N2 91.2(5) . . ?
O1 U N2 137.8(5) . . ?
O2 U N2 70.0(4) . . ?
N3 U N2 144.4(5) . . ?
O1U U N1 87.5(5) . . ?
O2U U N1 91.6(5) . . ?
O1 U N1 69.3(5) . . ?
O2 U N1 138.4(4) . . ?
N3 U N1 146.7(4) . . ?
N2 U N1 68.8(4) . . ?
O1U U K 139.1(3) . 4_565 ?
O2U U K 41.3(3) . 4_565 ?
O1 U K 45.0(3) . 4_565 ?
O2 U K 126.2(3) . 4_565 ?
N3 U K 76.5(4) . 4_565 ?
N2 U K 124.6(3) . 4_565 ?
N1 U K 83.3(4) . 4_565 ?
O1U K O2U 87.8(4) . 4_566 ?
O1U K O1 108.9(4) . 4_566 ?
O2U K O1 63.8(4) 4_566 4_566 ?
O1U K O2 64.9(4) . . ?
O2U K O2 133.0(4) 4_566 . ?
O1 K O2 158.9(4) 4_566 . ?
O1U K C7 97.3(5) . 4_566 ?
O2U K C7 84.6(4) 4_566 4_566 ?
O1 K C7 25.2(4) 4_566 4_566 ?
O2 K C7 133.7(5) . 4_566 ?
O1U K C14 145.6(5) . 4_566 ?
O2U K C14 109.1(5) 4_566 4_566 ?
O1 K C14 57.9(5) 4_566 4_566 ?
O2 K C14 114.9(4) . 4_566 ?
C7 K C14 56.5(6) 4_566 4_566 ?
O1U K C2 73.6(5) . 4_566 ?
O2U K C2 84.0(4) 4_566 4_566 ?
O1 K C2 42.0(5) 4_566 4_566 ?
O2 K C2 119.6(5) . 4_566 ?
C7 K C2 23.8(5) 4_566 4_566 ?
C14 K C2 78.5(5) 4_566 4_566 ?
O1U K U 101.3(3) . 4_566 ?
O2U K U 26.6(2) 4_566 4_566 ?
O1 K U 37.5(2) 4_566 4_566 ?
O2 K U 159.2(3) . 4_566 ?
C7 K U 60.4(4) 4_566 4_566 ?
C14 K U 85.4(4) 4_566 4_566 ?
C2 K U 66.6(3) 4_566 4_566 ?
U O1U K 111.9(5) . . ?
U O2U K 112.1(5) . 4_565 ?
C7 O1 U 148.4(13) . . ?
C7 O1 K 91.6(12) . 4_565 ?
U O1 K 97.5(4) . 4_565 ?
C22 O2 U 144.9(11) . . ?
C22 O2 K 94.4(10) . . ?
U O2 K 94.9(4) . . ?
C31 N1 C1 107.2(15) . . ?
C31 N1 C33 111.3(16) . . ?
C1 N1 C33 110.1(15) . . ?
C31 N1 U 106.6(11) . . ?
C1 N1 U 112.2(12) . . ?
C33 N1 U 109.4(12) . . ?
C34 N2 C16 113.0(14) . . ?
C34 N2 C32 110.0(15) . . ?
C16 N2 C32 106.1(15) . . ?
C34 N2 U 109.1(11) . . ?
C16 N2 U 110.9(11) . . ?
C32 N2 U 107.5(10) . . ?
C45 N3 C41 115.1(19) . . ?
C45 N3 U 121.2(14) . . ?
C41 N3 U 123.0(14) . . ?
N1 C1 C2 113.2(17) . . ?
N1 C1 H1A 108.9 . . ?
C2 C1 H1A 108.9 . . ?
N1 C1 H1B 108.9 . . ?
C2 C1 H1B 108.9 . . ?
H1A C1 H1B 107.8 . . ?
C3 C2 C7 122.6(19) . . ?
C3 C2 C1 117(2) . . ?
C7 C2 C1 120.3(17) . . ?
C3 C2 K 125.6(15) . 4_565 ?
C7 C2 K 58.7(12) . 4_565 ?
C1 C2 K 84.8(12) . 4_565 ?
C4 C3 C2 122(2) . . ?
C4 C3 H3 119.2 . . ?
C2 C3 H3 119.2 . . ?
C5 C4 C3 116.7(19) . . ?
C5 C4 C8 120(2) . . ?
C3 C4 C8 123(2) . . ?
C4 C5 C6 126.8(19) . . ?
C4 C5 H5 116.6 . . ?
C6 C5 H5 116.6 . . ?
C5 C6 C7 116(2) . . ?
C5 C6 C12 126.5(18) . . ?
C7 C6 C12 117.9(17) . . ?
O1 C7 C2 120.0(16) . . ?
O1 C7 C6 123.5(19) . . ?
C2 C7 C6 116.5(17) . . ?
O1 C7 K 63.2(10) . 4_565 ?
C2 C7 K 97.5(13) . 4_565 ?
C6 C7 K 108.4(14) . 4_565 ?
C9 C8 C10 108(2) . . ?
C9 C8 C11 110(2) . . ?
C10 C8 C11 107(2) . . ?
C9 C8 C4 110(2) . . ?
C10 C8 C4 109.3(19) . . ?
C11 C8 C4 112(2) . . ?
C8 C9 H9A 109.5 . . ?
C8 C9 H9B 109.5 . . ?
H9A C9 H9B 109.5 . . ?
C8 C9 H9C 109.5 . . ?
H9A C9 H9C 109.5 . . ?
H9B C9 H9C 109.5 . . ?
C8 C10 H10A 109.5 . . ?
C8 C10 H10B 109.5 . . ?
H10A C10 H10B 109.5 . . ?
C8 C10 H10C 109.5 . . ?
H10A C10 H10C 109.5 . . ?
H10B C10 H10C 109.5 . . ?
C8 C11 H11A 109.5 . . ?
C8 C11 H11B 109.5 . . ?
H11A C11 H11B 109.5 . . ?
C8 C11 H11C 109.5 . . ?
H11A C11 H11C 109.5 . . ?
H11B C11 H11C 109.5 . . ?
C14 C12 C13 116(2) . . ?
C14 C12 C6 109.4(19) . . ?
C13 C12 C6 109(2) . . ?
C14 C12 C15 107.0(19) . . ?
C13 C12 C15 107.1(17) . . ?
C6 C12 C15 108.5(17) . . ?
C12 C13 H13A 109.5 . . ?
C12 C13 H13B 109.5 . . ?
H13A C13 H13B 109.5 . . ?
C12 C13 H13C 109.5 . . ?
H13A C13 H13C 109.5 . . ?
H13B C13 H13C 109.5 . . ?
C12 C14 K 110.9(13) . 4_565 ?
C12 C14 H14A 109.5 . . ?
K C14 H14A 36.4 4_565 . ?
C12 C14 H14B 109.5 . . ?
K C14 H14B 75.3 4_565 . ?
H14A C14 H14B 109.5 . . ?
C12 C14 H14C 109.5 . . ?
K C14 H14C 134.7 4_565 . ?
H14A C14 H14C 109.5 . . ?
H14B C14 H14C 109.5 . . ?
C12 C15 H15A 109.5 . . ?
C12 C15 H15B 109.5 . . ?
H15A C15 H15B 109.5 . . ?
C12 C15 H15C 109.5 . . ?
H15A C15 H15C 109.5 . . ?
H15B C15 H15C 109.5 . . ?
N2 C16 C17 113.4(15) . . ?
N2 C16 H16A 108.9 . . ?
C17 C16 H16A 108.9 . . ?
N2 C16 H16B 108.9 . . ?
C17 C16 H16B 108.9 . . ?
H16A C16 H16B 107.7 . . ?
C22 C17 C18 118.8(18) . . ?
C22 C17 C16 123.9(15) . . ?
C18 C17 C16 117.3(17) . . ?
C19 C18 C17 120.6(18) . . ?
C19 C18 H18 119.7 . . ?
C17 C18 H18 119.7 . . ?
C20 C19 C18 116.3(17) . . ?
C20 C19 C23 124(2) . . ?
C18 C19 C23 119.7(19) . . ?
C19 C20 C21 127(2) . . ?
C19 C20 H20 116.7 . . ?
C21 C20 H20 116.7 . . ?
C22 C21 C20 116.3(18) . . ?
C22 C21 C27 121.4(16) . . ?
C20 C21 C27 122.2(18) . . ?
O2 C22 C21 121.7(16) . . ?
O2 C22 C17 116.9(16) . . ?
C21 C22 C17 121.4(16) . . ?
C24 C23 C26 111(2) . . ?
C24 C23 C19 112(2) . . ?
C26 C23 C19 110.2(19) . . ?
C24 C23 C25 105(3) . . ?
C26 C23 C25 110(3) . . ?
C19 C23 C25 110(2) . . ?
C23 C24 H24A 109.5 . . ?
C23 C24 H24B 109.5 . . ?
H24A C24 H24B 109.5 . . ?
C23 C24 H24C 109.5 . . ?
H24A C24 H24C 109.5 . . ?
H24B C24 H24C 109.5 . . ?
C23 C25 H25A 109.5 . . ?
C23 C25 H25B 109.5 . . ?
H25A C25 H25B 109.5 . . ?
C23 C25 H25C 109.5 . . ?
H25A C25 H25C 109.5 . . ?
H25B C25 H25C 109.5 . . ?
C23 C26 H26A 109.5 . . ?
C23 C26 H26B 109.5 . . ?
H26A C26 H26B 109.5 . . ?
C23 C26 H26C 109.5 . . ?
H26A C26 H26C 109.5 . . ?
H26B C26 H26C 109.5 . . ?
C21 C27 C30 111(2) . . ?
C21 C27 C28 112.1(17) . . ?
C30 C27 C28 108(2) . . ?
C21 C27 C29 108(2) . . ?
C30 C27 C29 109.9(18) . . ?
C28 C27 C29 108(2) . . ?
C27 C28 H28A 109.5 . . ?
C27 C28 H28B 109.5 . . ?
H28A C28 H28B 109.5 . . ?
C27 C28 H28C 109.5 . . ?
H28A C28 H28C 109.5 . . ?
H28B C28 H28C 109.5 . . ?
C27 C29 H29A 109.5 . . ?
C27 C29 H29B 109.5 . . ?
H29A C29 H29B 109.5 . . ?
C27 C29 H29C 109.5 . . ?
H29A C29 H29C 109.5 . . ?
H29B C29 H29C 109.5 . . ?
C27 C30 H30A 109.5 . . ?
C27 C30 H30B 109.5 . . ?
H30A C30 H30B 109.5 . . ?
C27 C30 H30C 109.5 . . ?
H30A C30 H30C 109.5 . . ?
H30B C30 H30C 109.5 . . ?
N1 C31 C32 113.1(18) . . ?
N1 C31 H31A 109.0 . . ?
C32 C31 H31A 109.0 . . ?
N1 C31 H31B 109.0 . . ?
C32 C31 H31B 109.0 . . ?
H31A C31 H31B 107.8 . . ?
N2 C32 C31 110.7(16) . . ?
N2 C32 H32A 109.5 . . ?
C31 C32 H32A 109.5 . . ?
N2 C32 H32B 109.5 . . ?
C31 C32 H32B 109.5 . . ?
H32A C32 H32B 108.1 . . ?
N1 C33 H33A 109.5 . . ?
N1 C33 H33B 109.5 . . ?
H33A C33 H33B 109.5 . . ?
N1 C33 H33C 109.5 . . ?
H33A C33 H33C 109.5 . . ?
H33B C33 H33C 109.5 . . ?
N2 C34 H34A 109.5 . . ?
N2 C34 H34B 109.5 . . ?
H34A C34 H34B 109.5 . . ?
N2 C34 H34C 109.5 . . ?
H34A C34 H34C 109.5 . . ?
H34B C34 H34C 109.5 . . ?
C42 C41 N3 123(2) . . ?
C42 C41 H41 118.4 . . ?
N3 C41 H41 118.4 . . ?
C41 C42 C43 119(2) . . ?
C41 C42 H42 120.5 . . ?
C43 C42 H42 120.5 . . ?
C44 C43 C42 121(2) . . ?
C44 C43 H43 119.6 . . ?
C42 C43 H43 119.6 . . ?
C43 C44 C45 116(2) . . ?
C43 C44 H44 122.0 . . ?
C45 C44 H44 122.0 . . ?
N3 C45 C44 126(2) . . ?
N3 C45 H45 117.2 . . ?
C44 C45 H45 117.2 . . ?
C52 C51 C51 110(4) . 3_557 ?
C52 C51 H51A 109.7 . . ?
C51 C51 H51A 109.7 3_557 . ?
C52 C51 H51B 109.8 . . ?
C51 C51 H51B 109.7 3_557 . ?
H51A C51 H51B 108.2 . . ?
C51 C52 C53 106.8(14) . . ?
C51 C52 H52A 110.4 . . ?
C53 C52 H52A 110.4 . . ?
C51 C52 H52B 110.3 . . ?
C53 C52 H52B 110.4 . . ?
H52A C52 H52B 108.6 . . ?
C52 C53 H53A 109.5 . . ?
C52 C53 H53B 109.5 . . ?
H53A C53 H53B 109.5 . . ?
C52 C53 H53C 109.5 . . ?
H53A C53 H53C 109.5 . . ?
H53B C53 H53C 109.5 . . ?

loop_
_geom_bond_atom_site_label_1
_geom_bond_atom_site_label_2
_geom_bond_distance
_geom_bond_site_symmetry_2
_geom_bond_publ_flag
U O1U 1.819(12) . ?
U O2U 1.830(12) . ?
U O1 2.323(11) . ?
U O2 2.379(11) . ?
U N3 2.618(16) . ?
U N2 2.690(14) . ?
U N1 2.715(16) . ?
U K 3.781(4) 4_565 ?
K O1U 2.663(13) . ?
K O2U 2.691(11) 4_566 ?
K O1 2.695(15) 4_566 ?
K O2 2.697(13) . ?
K C7 3.02(2) 4_566 ?
K C14 3.46(2) 4_566 ?
K C2 3.50(2) 4_566 ?
K U 3.781(4) 4_566 ?
O2U K 2.691(11) 4_565 ?
O1 C7 1.29(2) . ?
O1 K 2.695(15) 4_565 ?
O2 C22 1.359(19) . ?
N1 C31 1.44(2) . ?
N1 C1 1.51(2) . ?
N1 C33 1.53(3) . ?
N2 C34 1.48(2) . ?
N2 C16 1.49(2) . ?
N2 C32 1.52(2) . ?
N3 C45 1.33(2) . ?
N3 C41 1.39(2) . ?
C1 C2 1.55(3) . ?
C1 H1A 0.9900 . ?
C1 H1B 0.9900 . ?
C2 C3 1.40(3) . ?
C2 C7 1.42(3) . ?
C2 K 3.50(2) 4_565 ?
C3 C4 1.38(3) . ?
C3 H3 0.9500 . ?
C4 C5 1.36(3) . ?
C4 C8 1.55(3) . ?
C5 C6 1.43(3) . ?
C5 H5 0.9500 . ?
C6 C7 1.47(3) . ?
C6 C12 1.55(3) . ?
C7 K 3.02(2) 4_565 ?
C8 C9 1.53(3) . ?
C8 C10 1.54(3) . ?
C8 C11 1.56(4) . ?
C9 H9A 0.9800 . ?
C9 H9B 0.9800 . ?
C9 H9C 0.9800 . ?
C10 H10A 0.9800 . ?
C10 H10B 0.9800 . ?
C10 H10C 0.9800 . ?
C11 H11A 0.9800 . ?
C11 H11B 0.9800 . ?
C11 H11C 0.9800 . ?
C12 C14 1.47(3) . ?
C12 C13 1.53(3) . ?
C12 C15 1.60(3) . ?
C13 H13A 0.9800 . ?
C13 H13B 0.9800 . ?
C13 H13C 0.9800 . ?
C14 K 3.46(2) 4_565 ?
C14 H14A 0.9800 . ?
C14 H14B 0.9800 . ?
C14 H14C 0.9800 . ?
C15 H15A 0.9800 . ?
C15 H15B 0.9800 . ?
C15 H15C 0.9800 . ?
C16 C17 1.52(3) . ?
C16 H16A 0.9900 . ?
C16 H16B 0.9900 . ?
C17 C22 1.41(3) . ?
C17 C18 1.45(2) . ?
C18 C19 1.40(3) . ?
C18 H18 0.9500 . ?
C19 C20 1.37(3) . ?
C19 C23 1.52(3) . ?
C20 C21 1.40(3) . ?
C20 H20 0.9500 . ?
C21 C22 1.39(3) . ?
C21 C27 1.49(3) . ?
C23 C24 1.48(3) . ?
C23 C26 1.48(3) . ?
C23 C25 1.52(4) . ?
C24 H24A 0.9800 . ?
C24 H24B 0.9800 . ?
C24 H24C 0.9800 . ?
C25 H25A 0.9800 . ?
C25 H25B 0.9800 . ?
C25 H25C 0.9800 . ?
C26 H26A 0.9800 . ?
C26 H26B 0.9800 . ?
C26 H26C 0.9800 . ?
C27 C30 1.52(3) . ?
C27 C28 1.54(3) . ?
C27 C29 1.56(3) . ?
C28 H28A 0.9800 . ?
C28 H28B 0.9800 . ?
C28 H28C 0.9800 . ?
C29 H29A 0.9800 . ?
C29 H29B 0.9800 . ?
C29 H29C 0.9800 . ?
C30 H30A 0.9800 . ?
C30 H30B 0.9800 . ?
C30 H30C 0.9800 . ?
C31 C32 1.51(3) . ?
C31 H31A 0.9900 . ?
C31 H31B 0.9900 . ?
C32 H32A 0.9900 . ?
C32 H32B 0.9900 . ?
C33 H33A 0.9800 . ?
C33 H33B 0.9800 . ?
C33 H33C 0.9800 . ?
C34 H34A 0.9800 . ?
C34 H34B 0.9800 . ?
C34 H34C 0.9800 . ?
C41 C42 1.37(3) . ?
C41 H41 0.9500 . ?
C42 C43 1.41(3) . ?
C42 H42 0.9500 . ?
C43 C44 1.35(3) . ?
C43 H43 0.9500 . ?
C44 C45 1.44(3) . ?
C44 H44 0.9500 . ?
C45 H45 0.9500 . ?
C51 C52 1.508(10) . ?
C51 C51 1.42(8) 3_557 ?
C51 H51A 0.9900 . ?
C51 H51B 0.9900 . ?
C52 C53 1.512(10) . ?
C52 H52A 0.9900 . ?
C52 H52B 0.9900 . ?
C53 H53A 0.9800 . ?
C53 H53B 0.9800 . ?
C53 H53C 0.9800 . ?
